data_4025817
loop_
_publ_author_name
'Zhengren Xu'
'Weimin Hu'
'Qiang Liu'
'Lihe Zhang'
'Yanxing Jia'

_publ_section_title
;
 Total Synthesis of Clavicipitic Acid and Aurantioclavine: Stereochemistry
 of Clavicipitic Acid Revisited
;
_journal_name_full 'Journal of Organic Chemistry'
_journal_page_first 7626
_journal_page_last 7635
_journal_paper_doi 10.1021/jo101506c
_journal_volume 75
_journal_year 2010
_chemical_absolute_configuration syn
_chemical_formula_moiety 'C17 H20 N2 O2'
_chemical_formula_sum 'C17 H20 N2 O2'
_chemical_formula_weight 284.35
_chemical_name_systematic
; 
 ? 
;
_space_group_IT_number 19
_symmetry_cell_setting orthorhombic
_symmetry_space_group_name_Hall 'P 2ac 2ab'
_symmetry_space_group_name_H-M 'P 21 21 21'
_atom_sites_solution_hydrogens geom
_atom_sites_solution_primary direct
_atom_sites_solution_secondary difmap
_audit_creation_method SHELXL-97
_cell_angle_alpha 90.00
_cell_angle_beta 90.00
_cell_angle_gamma 90.00
_cell_formula_units_Z 4
_cell_length_a 9.0258(18)
_cell_length_b 9.687(2)
_cell_length_c 17.717(5)
_cell_measurement_reflns_used 51
_cell_measurement_temperature 295(2)
_cell_measurement_theta_max 18.73
_cell_measurement_theta_min 2.29
_cell_volume 1549.0(6)
_computing_cell_refinement 'XSCANS (Bruker, 1997)'
_computing_data_collection 'XSCANS (Bruker, 1997)'
_computing_data_reduction 'XSCANS (Bruker, 1997)'
_computing_molecular_graphics 'SHELXTL (Bruker, 1997)'
_computing_publication_material 'SHELXTL (Bruker, 1997)'
_computing_structure_refinement 'SHELXL-97 (Sheldrick, 1997)'
_computing_structure_solution 'SHELXS-97 (Sheldrick, 1990)'
_diffrn_ambient_temperature 295(2)
_diffrn_measured_fraction_theta_full 0.996
_diffrn_measured_fraction_theta_max 0.996
_diffrn_measurement_device_type 'Bruker P4'
_diffrn_measurement_method '\w scans'
_diffrn_radiation_monochromator graphite
_diffrn_radiation_source 'fine-focus sealed tube'
_diffrn_radiation_type MoK\a
_diffrn_radiation_wavelength 0.71073
_diffrn_reflns_av_R_equivalents 0.0299
_diffrn_reflns_av_sigmaI/netI 0.0401
_diffrn_reflns_limit_h_max 1
_diffrn_reflns_limit_h_min -10
_diffrn_reflns_limit_k_max 11
_diffrn_reflns_limit_k_min -1
_diffrn_reflns_limit_l_max 1
_diffrn_reflns_limit_l_min -21
_diffrn_reflns_number 2213
_diffrn_reflns_theta_full 25.48
_diffrn_reflns_theta_max 25.48
_diffrn_reflns_theta_min 2.30
_diffrn_standards_decay_% 0
_diffrn_standards_interval_count 97
_diffrn_standards_number 3
_exptl_absorpt_coefficient_mu 0.081
_exptl_absorpt_correction_type none
_exptl_crystal_colour yellow
_exptl_crystal_density_diffrn 1.219
_exptl_crystal_density_meas ?
_exptl_crystal_density_method 'not measured'
_exptl_crystal_description prism
_exptl_crystal_F_000 608
_exptl_crystal_size_max 0.40
_exptl_crystal_size_mid 0.30
_exptl_crystal_size_min 0.20
_refine_diff_density_max 0.269
_refine_diff_density_min -0.253
_refine_diff_density_rms 0.038
_refine_ls_extinction_coef 0.0082(4)
_refine_ls_extinction_expression Fc^*^=kFc[1+0.001xFc^2^\l^3^/sin(2\q)]^-1/4^
_refine_ls_extinction_method SHELXL
_refine_ls_goodness_of_fit_ref 1.030
_refine_ls_hydrogen_treatment constr
_refine_ls_matrix_type full
_refine_ls_number_parameters 195
_refine_ls_number_reflns 1662
_refine_ls_number_restraints 1
_refine_ls_restrained_S_all 1.031
_refine_ls_R_factor_all 0.0701
_refine_ls_R_factor_gt 0.0464
_refine_ls_shift/su_max 0.012
_refine_ls_shift/su_mean 0.000
_refine_ls_structure_factor_coef Fsqd
_refine_ls_weighting_details 'calc w=1/[\s^2^(Fo^2^)+(0.0010P)^2^+1.0000P] where P=(Fo^2^+2Fc^2^)/3'
_refine_ls_weighting_scheme calc
_refine_ls_wR_factor_gt 0.0896
_refine_ls_wR_factor_ref 0.1080
_reflns_number_gt 1208
_reflns_number_total 1662
_reflns_threshold_expression >2sigma(I)
_cod_data_source_file jo101506c_si_004.cif
_cod_data_source_block cuiyx-6
_cod_depositor_comments
;
The following automatic conversions were performed:

'_symmetry_cell_setting' value 'Orthorhombic' changed to
'orthorhombic' according to the built-in table from CIF Core
dictionary named 'cif_core.dic' version 2.4.1 from 2010-06-29.

Automatic conversion script
Id: cif_fix_values 1646 2011-03-28 12:23:43Z adriana 

The following automatic conversions were performed:

'_exptl_crystal_density_meas' value 'none' was changed to '?' - the
value is perceived as not measured.

Automatic conversion script
Id: cif_fix_values 3008 2015-01-20 13:52:24Z robertas 
;
_cod_database_code 4025817

loop_
_symmetry_equiv_pos_as_xyz
'x, y, z'
'-x+1/2, -y, z+1/2'
'-x, y+1/2, -z+1/2'
'x+1/2, -y+1/2, -z'

loop_
_atom_site_label
_atom_site_type_symbol
_atom_site_fract_x
_atom_site_fract_y
_atom_site_fract_z
_atom_site_U_iso_or_equiv
_atom_site_adp_type
_atom_site_occupancy
_atom_site_symmetry_multiplicity
_atom_site_calc_flag
_atom_site_refinement_flags
_atom_site_disorder_assembly
_atom_site_disorder_group
O1 O -0.1343(2) 0.6628(2) 0.80049(13) 0.0870(7) Uani 1 1 d . . .
O2 O -0.0146(3) 0.4711(2) 0.8197(2) 0.1457(11) Uani 1 1 d U . .
N1 N 0.1721(2) 0.53848(19) 0.69969(11) 0.0487(5) Uani 1 1 d . . .
H1B H 0.1108 0.4655 0.6965 0.070(8) Uiso 1 1 d R . .
N2 N 0.5641(2) 0.8859(2) 0.74332(13) 0.0667(7) Uani 1 1 d . . .
H2C H 0.6375 0.9396 0.7531 0.080 Uiso 1 1 calc R . .
C1 C 0.0998(3) 0.6472(3) 0.74480(15) 0.0511(6) Uani 1 1 d . . .
H1A H 0.0562 0.7163 0.7111 0.061 Uiso 1 1 calc R . .
C2 C 0.2131(3) 0.7162(3) 0.79630(15) 0.0606(8) Uani 1 1 d . . .
H2A H 0.1650 0.7917 0.8227 0.073 Uiso 1 1 calc R . .
H2B H 0.2450 0.6498 0.8339 0.073 Uiso 1 1 calc R . .
C3 C 0.3475(3) 0.7714(2) 0.75643(15) 0.0526(7) Uani 1 1 d . . .
C4 C 0.4115(3) 0.7345(2) 0.68460(13) 0.0496(6) Uani 1 1 d . . .
C5 C 0.3665(3) 0.6507(3) 0.62295(14) 0.0511(7) Uani 1 1 d . . .
C6 C 0.2148(3) 0.5832(3) 0.62200(13) 0.0501(7) Uani 1 1 d . . .
H6A H 0.1428 0.6525 0.6053 0.060 Uiso 1 1 calc R . .
C7 C 0.2033(3) 0.4616(3) 0.56991(14) 0.0576(7) Uani 1 1 d . . .
H7A H 0.2882 0.4090 0.5621 0.069 Uiso 1 1 calc R . .
C8 C 0.0806(3) 0.4235(3) 0.53406(15) 0.0595(8) Uani 1 1 d . . .
C9 C -0.0639(3) 0.4993(3) 0.53737(18) 0.0733(9) Uani 1 1 d . . .
H9A H -0.0583 0.5705 0.5749 0.110 Uiso 1 1 calc R . .
H9B H -0.1417 0.4359 0.5503 0.110 Uiso 1 1 calc R . .
H9C H -0.0844 0.5399 0.4890 0.110 Uiso 1 1 calc R . .
C10 C 0.0781(4) 0.2952(3) 0.48474(18) 0.0873(11) Uani 1 1 d . . .
H10A H 0.1741 0.2525 0.4853 0.131 Uiso 1 1 calc R . .
H10B H 0.0530 0.3206 0.4339 0.131 Uiso 1 1 calc R . .
H10C H 0.0057 0.2316 0.5038 0.131 Uiso 1 1 calc R . .
C11 C 0.4614(3) 0.6415(3) 0.56172(15) 0.0614(8) Uani 1 1 d . . .
H11A H 0.4336 0.5884 0.5203 0.074 Uiso 1 1 calc R . .
C12 C 0.5992(3) 0.7104(3) 0.56035(16) 0.0699(9) Uani 1 1 d . . .
H12A H 0.6613 0.6983 0.5190 0.084 Uiso 1 1 calc R . .
C13 C 0.6437(3) 0.7942(3) 0.61787(16) 0.0679(8) Uani 1 1 d . . .
H13A H 0.7337 0.8408 0.6162 0.081 Uiso 1 1 calc R . .
C14 C 0.5479(3) 0.8068(3) 0.67936(15) 0.0573(7) Uani 1 1 d . . .
C15 C 0.4436(3) 0.8649(3) 0.78887(16) 0.0626(8) Uani 1 1 d . . .
H15A H 0.4287 0.9076 0.8352 0.075 Uiso 1 1 calc R . .
C16 C -0.0197(3) 0.5837(3) 0.79252(18) 0.0654(8) Uani 1 1 d U . .
C17 C -0.2584(3) 0.6076(4) 0.8438(2) 0.0976(12) Uani 1 1 d . . .
H17A H -0.3333 0.6772 0.8490 0.146 Uiso 1 1 calc R . .
H17B H -0.2244 0.5800 0.8929 0.146 Uiso 1 1 calc R . .
H17C H -0.2990 0.5291 0.8180 0.146 Uiso 1 1 calc R . .

loop_
_atom_site_aniso_label
_atom_site_aniso_U_11
_atom_site_aniso_U_22
_atom_site_aniso_U_33
_atom_site_aniso_U_23
_atom_site_aniso_U_13
_atom_site_aniso_U_12
O1 0.0648(12) 0.0810(13) 0.1151(16) 0.0142(14) 0.0360(12) 0.0139(12)
O2 0.1089(17) 0.0754(9) 0.253(3) 0.0547(13) 0.084(2) 0.0139(15)
N1 0.0449(10) 0.0409(10) 0.0601(11) -0.0051(10) -0.0024(10) 0.0005(10)
N2 0.0581(12) 0.0662(13) 0.0757(14) 0.0005(13) -0.0089(13) -0.0205(12)
C1 0.0398(12) 0.0476(12) 0.0660(14) -0.0057(13) 0.0014(12) 0.0018(11)
C2 0.0596(15) 0.0610(15) 0.0614(14) -0.0145(14) 0.0030(14) -0.0073(14)
C3 0.0503(13) 0.0461(12) 0.0615(14) -0.0039(13) -0.0067(13) -0.0098(12)
C4 0.0443(12) 0.0469(12) 0.0577(13) 0.0013(12) -0.0040(12) 0.0020(12)
C5 0.0544(14) 0.0460(12) 0.0529(13) 0.0034(12) -0.0035(12) 0.0015(13)
C6 0.0487(13) 0.0479(13) 0.0537(13) -0.0020(12) -0.0082(12) 0.0051(12)
C7 0.0520(14) 0.0562(14) 0.0645(15) -0.0083(14) -0.0068(13) 0.0059(13)
C8 0.0606(15) 0.0611(15) 0.0566(14) -0.0068(13) -0.0078(14) -0.0043(15)
C9 0.0552(16) 0.0773(19) 0.0874(19) -0.0073(19) -0.0090(16) -0.0044(17)
C10 0.086(2) 0.089(2) 0.087(2) -0.0318(19) -0.0138(19) -0.001(2)
C11 0.0636(16) 0.0631(15) 0.0575(14) 0.0044(14) 0.0019(14) 0.0065(16)
C12 0.0674(17) 0.0745(18) 0.0679(16) 0.0132(16) 0.0131(16) 0.0054(17)
C13 0.0509(14) 0.0698(17) 0.0831(18) 0.0182(17) 0.0024(15) -0.0071(15)
C14 0.0485(13) 0.0546(14) 0.0687(16) 0.0097(14) -0.0014(13) -0.0038(13)
C15 0.0613(16) 0.0612(15) 0.0652(15) -0.0052(14) -0.0051(15) -0.0127(15)
C16 0.0511(14) 0.0534(10) 0.0916(19) -0.0055(12) 0.0130(16) -0.0018(14)
C17 0.0716(19) 0.095(2) 0.126(3) -0.001(2) 0.046(2) -0.004(2)

loop_
_atom_type_symbol
_atom_type_description
_atom_type_scat_dispersion_real
_atom_type_scat_dispersion_imag
_atom_type_scat_source
C C 0.0033 0.0000 'International Tables Vol C Tables 4.2.6.8 and 6.1.1.4'
H H 0.0000 0.0000 'International Tables Vol C Tables 4.2.6.8 and 6.1.1.4'
N N 0.0061 0.0000 'International Tables Vol C Tables 4.2.6.8 and 6.1.1.4'
O O 0.0106 0.0000 'International Tables Vol C Tables 4.2.6.8 and 6.1.1.4'

loop_
_geom_angle_atom_site_label_1
_geom_angle_atom_site_label_2
_geom_angle_atom_site_label_3
_geom_angle
_geom_angle_site_symmetry_1
_geom_angle_site_symmetry_3
_geom_angle_publ_flag
C16 O1 C17 116.9(2) . . ?
C1 N1 C6 114.00(19) . . ?
C1 N1 H1B 108.9 . . ?
C6 N1 H1B 109.1 . . ?
C15 N2 C14 108.6(2) . . ?
C15 N2 H2C 125.7 . . ?
C14 N2 H2C 125.7 . . ?
N1 C1 C16 109.3(2) . . ?
N1 C1 C2 109.91(19) . . ?
C16 C1 C2 108.9(2) . . ?
N1 C1 H1A 109.6 . . ?
C16 C1 H1A 109.6 . . ?
C2 C1 H1A 109.6 . . ?
C3 C2 C1 114.6(2) . . ?
C3 C2 H2A 108.6 . . ?
C1 C2 H2A 108.6 . . ?
C3 C2 H2B 108.6 . . ?
C1 C2 H2B 108.6 . . ?
H2A C2 H2B 107.6 . . ?
C15 C3 C4 106.2(2) . . ?
C15 C3 C2 123.1(2) . . ?
C4 C3 C2 130.5(2) . . ?
C14 C4 C5 118.7(2) . . ?
C14 C4 C3 106.4(2) . . ?
C5 C4 C3 134.9(2) . . ?
C11 C5 C4 117.5(2) . . ?
C11 C5 C6 121.5(2) . . ?
C4 C5 C6 120.9(2) . . ?
N1 C6 C7 108.8(2) . . ?
N1 C6 C5 110.3(2) . . ?
C7 C6 C5 114.1(2) . . ?
N1 C6 H6A 107.8 . . ?
C7 C6 H6A 107.8 . . ?
C5 C6 H6A 107.8 . . ?
C8 C7 C6 124.7(2) . . ?
C8 C7 H7A 117.6 . . ?
C6 C7 H7A 117.6 . . ?
C7 C8 C9 124.8(3) . . ?
C7 C8 C10 121.0(3) . . ?
C9 C8 C10 114.2(2) . . ?
C8 C9 H9A 109.5 . . ?
C8 C9 H9B 109.5 . . ?
H9A C9 H9B 109.5 . . ?
C8 C9 H9C 109.5 . . ?
H9A C9 H9C 109.5 . . ?
H9B C9 H9C 109.5 . . ?
C8 C10 H10A 109.5 . . ?
C8 C10 H10B 109.5 . . ?
H10A C10 H10B 109.5 . . ?
C8 C10 H10C 109.5 . . ?
H10A C10 H10C 109.5 . . ?
H10B C10 H10C 109.5 . . ?
C5 C11 C12 121.9(3) . . ?
C5 C11 H11A 119.1 . . ?
C12 C11 H11A 119.1 . . ?
C13 C12 C11 121.9(3) . . ?
C13 C12 H12A 119.0 . . ?
C11 C12 H12A 119.0 . . ?
C12 C13 C14 116.9(3) . . ?
C12 C13 H13A 121.5 . . ?
C14 C13 H13A 121.5 . . ?
N2 C14 C13 128.7(3) . . ?
N2 C14 C4 108.3(2) . . ?
C13 C14 C4 123.0(2) . . ?
N2 C15 C3 110.6(2) . . ?
N2 C15 H15A 124.7 . . ?
C3 C15 H15A 124.7 . . ?
O2 C16 O1 121.9(3) . . ?
O2 C16 C1 125.0(3) . . ?
O1 C16 C1 113.1(2) . . ?
O1 C17 H17A 109.5 . . ?
O1 C17 H17B 109.5 . . ?
H17A C17 H17B 109.5 . . ?
O1 C17 H17C 109.5 . . ?
H17A C17 H17C 109.5 . . ?
H17B C17 H17C 109.5 . . ?

loop_
_geom_bond_atom_site_label_1
_geom_bond_atom_site_label_2
_geom_bond_distance
_geom_bond_site_symmetry_2
_geom_bond_publ_flag
O1 C16 1.295(3) . ?
O1 C17 1.459(4) . ?
O2 C16 1.193(4) . ?
N1 C1 1.474(3) . ?
N1 C6 1.494(3) . ?
N1 H1B 0.9000 . ?
N2 C15 1.369(3) . ?
N2 C14 1.376(3) . ?
N2 H2C 0.8600 . ?
C1 C16 1.502(4) . ?
C1 C2 1.525(3) . ?
C1 H1A 0.9800 . ?
C2 C3 1.503(4) . ?
C2 H2A 0.9700 . ?
C2 H2B 0.9700 . ?
C3 C15 1.379(4) . ?
C3 C4 1.443(3) . ?
C4 C14 1.420(4) . ?
C4 C5 1.420(3) . ?
C5 C11 1.385(4) . ?
C5 C6 1.517(3) . ?
C6 C7 1.500(3) . ?
C6 H6A 0.9800 . ?
C7 C8 1.329(4) . ?
C7 H7A 0.9300 . ?
C8 C9 1.498(4) . ?
C8 C10 1.519(4) . ?
C9 H9A 0.9600 . ?
C9 H9B 0.9600 . ?
C9 H9C 0.9600 . ?
C10 H10A 0.9600 . ?
C10 H10B 0.9600 . ?
C10 H10C 0.9600 . ?
C11 C12 1.411(4) . ?
C11 H11A 0.9300 . ?
C12 C13 1.363(4) . ?
C12 H12A 0.9300 . ?
C13 C14 1.396(4) . ?
C13 H13A 0.9300 . ?
C15 H15A 0.9300 . ?
C17 H17A 0.9600 . ?
C17 H17B 0.9600 . ?
C17 H17C 0.9600 . ?

loop_
_geom_hbond_atom_site_label_D
_geom_hbond_atom_site_label_H
_geom_hbond_atom_site_label_A
_geom_hbond_distance_DH
_geom_hbond_distance_HA
_geom_hbond_distance_DA
_geom_hbond_angle_DHA
_geom_hbond_site_symmetry_A
N1 H1B O2 0.90 2.46 2.791(4) 102.1 .
N2 H2C N1 0.86 2.14 2.979(3) 165.7 3_656

loop_
_cod_related_entry_id
_cod_related_entry_database
_cod_related_entry_code
1 ChemSpider 9294755
